data_1507343
loop_
_publ_author_name
'Fustero, Santos'
'Bartolom\'e, Ana'
'Sanz-Cervera, Juan F'
'S\'anchez-Rosell\'o, Mar\'ia'
'arc\'ia Soler, Juan'
'Ram\'irez de Arellano, Carmen'
'Fuentes, Antonio Sim\'on'

_publ_section_title
;
 Diastereoselective synthesis of fluorinated, seven-membered beta-amino
 acid derivatives via ring-closing metathesis.
;
_journal_issue 14
_journal_name_full 'Organic letters'
_journal_page_first 2523
_journal_page_last 2526
_journal_paper_doi 10.1021/ol034827k
_journal_volume 5
_journal_year 2003
_chemical_formula_sum 'C17 H21 F2 N O3'
_chemical_formula_weight 325.35
_chemical_name_systematic
; 
 ? 
;
_space_group_IT_number 15
_symmetry_cell_setting monoclinic
_symmetry_space_group_name_Hall '-C 2yc'
_symmetry_space_group_name_H-M 'C 1 2/c 1'
_atom_sites_solution_hydrogens geom
_atom_sites_solution_primary direct
_atom_sites_solution_secondary difmap
_audit_creation_method SHELXL-97
_cell_angle_alpha 90.00
_cell_angle_beta 106.9340(10)
_cell_angle_gamma 90.00
_cell_formula_units_Z 8
_cell_length_a 16.80270(10)
_cell_length_b 10.61950(10)
_cell_length_c 19.6975(2)
_cell_measurement_reflns_used 4199
_cell_measurement_temperature 293(2)
_cell_measurement_theta_max 27.878
_cell_measurement_theta_min 0.998
_cell_volume 3362.35(5)
_computing_cell_refinement 'HKL Scalepack (Otwinowski & Minor 1997)'
_computing_data_collection 'Collect (Nonius BV, 1997-2000)'
_computing_data_reduction 'HKL Denzo and Scalepack (Otwinowski & Minor 19'
_computing_molecular_graphics 'SHELXTL-6.10 (Bruker AXS, 2000)'
_computing_publication_material 'SHELXL-97 (Sheldrick, 1997)'
_computing_structure_refinement 'SHELXL-97 (Sheldrick, 1997)'
_computing_structure_solution 'SHELXS-97 (Sheldrick, 1997)'
_diffrn_ambient_temperature 293(2)
_diffrn_detector_area_resol_mean 9
_diffrn_measured_fraction_theta_full 0.997
_diffrn_measured_fraction_theta_max 0.997
_diffrn_measurement_device_type KappaCCD
_diffrn_measurement_method CCD
_diffrn_radiation_monochromator graphite
_diffrn_radiation_source 'fine-focus sealed tube'
_diffrn_radiation_type MoK\a
_diffrn_radiation_wavelength 0.71073
_diffrn_reflns_av_R_equivalents 0.0194
_diffrn_reflns_av_sigmaI/netI 0.0320
_diffrn_reflns_limit_h_max 20
_diffrn_reflns_limit_h_min -20
_diffrn_reflns_limit_k_max 13
_diffrn_reflns_limit_k_min -13
_diffrn_reflns_limit_l_max 24
_diffrn_reflns_limit_l_min -24
_diffrn_reflns_number 6608
_diffrn_reflns_theta_full 26.37
_diffrn_reflns_theta_max 26.37
_diffrn_reflns_theta_min 2.89
_exptl_absorpt_coefficient_mu 0.102
_exptl_crystal_colour colourless
_exptl_crystal_density_diffrn 1.285
_exptl_crystal_density_method 'not measured'
_exptl_crystal_description prism
_exptl_crystal_F_000 1376
_exptl_crystal_size_max 0.56
_exptl_crystal_size_mid 0.40
_exptl_crystal_size_min 0.33
_refine_diff_density_max 0.188
_refine_diff_density_min -0.143
_refine_diff_density_rms 0.030
_refine_ls_extinction_coef 0.0029(8)
_refine_ls_extinction_expression Fc^*^=kFc[1+0.001xFc^2^\l^3^/sin(2\q)]^-1/4^
_refine_ls_extinction_method SHELXL
_refine_ls_goodness_of_fit_ref 1.047
_refine_ls_hydrogen_treatment 'free NH, others riding'
_refine_ls_matrix_type full
_refine_ls_number_parameters 219
_refine_ls_number_reflns 3438
_refine_ls_number_restraints 50
_refine_ls_restrained_S_all 1.043
_refine_ls_R_factor_all 0.0717
_refine_ls_R_factor_gt 0.0423
_refine_ls_shift/su_max 0.000
_refine_ls_shift/su_mean 0.000
_refine_ls_structure_factor_coef Fsqd
_refine_ls_weighting_details 'calc w=1/[\s^2^(Fo^2^)+(0.0808P)^2^+0.0000P] where P=(Fo^2^+2Fc^2^)/3'
_refine_ls_weighting_scheme calc
_refine_ls_wR_factor_gt 0.1251
_refine_ls_wR_factor_ref 0.1374
_reflns_number_gt 2153
_reflns_number_total 3438
_reflns_threshold_expression >2sigma(I)
_cod_data_source_file ol034827ksi20030514_072225.cif
_cod_data_source_block abg01
_cod_original_sg_symbol_H-M C2/c
_cod_database_code 1507343

loop_
_symmetry_equiv_pos_as_xyz
'x, y, z'
'-x, y, -z+1/2'
'x+1/2, y+1/2, z'
'-x+1/2, y+1/2, -z+1/2'
'-x, -y, -z'
'x, -y, z-1/2'
'-x+1/2, -y+1/2, -z'
'x+1/2, -y+1/2, z-1/2'

loop_
_atom_site_label
_atom_site_type_symbol
_atom_site_fract_x
_atom_site_fract_y
_atom_site_fract_z
_atom_site_U_iso_or_equiv
_atom_site_adp_type
_atom_site_occupancy
_atom_site_symmetry_multiplicity
_atom_site_calc_flag
_atom_site_refinement_flags
_atom_site_disorder_assembly
_atom_site_disorder_group
N1 N 0.16884(8) 0.13193(11) 0.39095(7) 0.0564(4) Uani 1 1 d D . .
H1N H 0.2245(9) 0.1377(16) 0.4147(8) 0.063(5) Uiso 1 1 d D . .
F1 F 0.12421(6) 0.13039(9) 0.24030(5) 0.0766(3) Uani 1 1 d . . .
F2 F 0.10818(6) 0.33319(10) 0.23466(5) 0.0775(3) Uani 1 1 d . . .
O3 O 0.05133(7) -0.36268(10) 0.36086(7) 0.0729(4) Uani 1 1 d . . .
C1 C 0.14969(9) 0.36093(13) 0.38740(8) 0.0482(4) Uani 1 1 d . . .
H1 H 0.1202 0.4278 0.3556 0.058 Uiso 1 1 calc R . .
C2 C 0.13141(9) 0.23634(13) 0.34562(7) 0.0455(4) Uani 1 1 d . . .
H2 H 0.0711 0.2237 0.3329 0.055 Uiso 1 1 calc R . .
C3 C 0.15415(10) 0.23973(14) 0.27623(8) 0.0554(4) Uani 1 1 d . . .
C4 C 0.24348(11) 0.25306(17) 0.27852(11) 0.0730(5) Uani 1 1 d . . .
H4A H 0.2759 0.1918 0.3118 0.088 Uiso 1 1 calc R . .
H4B H 0.2488 0.2330 0.2320 0.088 Uiso 1 1 calc R . .
C5 C 0.27939(12) 0.38028(19) 0.29941(12) 0.0781(6) Uani 1 1 d . . .
H5 H 0.3048 0.4198 0.2691 0.094 Uiso 1 1 calc R . .
C6 C 0.27826(12) 0.44133(18) 0.35675(11) 0.0767(6) Uani 1 1 d . . .
H6 H 0.3033 0.5203 0.3630 0.092 Uiso 1 1 calc R . .
C7 C 0.24140(10) 0.39891(16) 0.41352(9) 0.0605(5) Uani 1 1 d . . .
H7A H 0.2473 0.4664 0.4478 0.073 Uiso 1 1 calc R . .
H7B H 0.2733 0.3277 0.4380 0.073 Uiso 1 1 calc R . .
O1 O 0.14665(7) 0.37712(12) 0.50935(6) 0.0719(4) Uani 1 1 d U . .
C8 C 0.11200(10) 0.35313(15) 0.44798(9) 0.0552(4) Uani 1 1 d U . .
O2 O 0.03261(7) 0.31897(12) 0.42531(6) 0.0750(4) Uani 1 1 d DU A .
C9 C -0.01096(14) 0.2980(3) 0.47804(11) 0.1013(8) Uani 1 1 d DU . .
H9A H 0.0230 0.2471 0.5166 0.122 Uiso 0.814(8) 1 calc PR A 1
H9B H -0.0219 0.3779 0.4975 0.122 Uiso 0.814(8) 1 calc PR A 1
H9A' H -0.0629 0.3445 0.4664 0.122 Uiso 0.186(8) 1 calc PR A 2
H9B' H 0.0230 0.3229 0.5249 0.122 Uiso 0.186(8) 1 calc PR A 2
C10 C -0.0873(2) 0.2351(5) 0.44512(17) 0.148(3) Uani 0.814(8) 1 d PDU A 1
H10A H -0.1169 0.2214 0.4794 0.178 Uiso 0.814(8) 1 calc PR A 1
H10B H -0.0760 0.1555 0.4267 0.178 Uiso 0.814(8) 1 calc PR A 1
H10C H -0.1205 0.2859 0.4070 0.178 Uiso 0.814(8) 1 calc PR A 1
C10' C -0.0259(13) 0.1632(12) 0.4747(9) 0.117(7) Uiso 0.186(8) 1 d PDU A 2
H10D H -0.0563 0.1407 0.5074 0.141 Uiso 0.186(8) 1 calc PR A 2
H10E H 0.0263 0.1193 0.4871 0.141 Uiso 0.186(8) 1 calc PR A 2
H10F H -0.0577 0.1403 0.4274 0.141 Uiso 0.186(8) 1 calc PR A 2
C11 C 0.13686(9) 0.00879(13) 0.37998(7) 0.0468(4) Uani 1 1 d . . .
C12 C 0.18972(9) -0.09296(14) 0.40013(8) 0.0535(4) Uani 1 1 d . . .
H12 H 0.2466 -0.0792 0.4188 0.064 Uiso 1 1 calc R . .
C13 C 0.15966(10) -0.21474(15) 0.39309(9) 0.0592(4) Uani 1 1 d . . .
H13 H 0.1965 -0.2816 0.4073 0.071 Uiso 1 1 calc R . .
C14 C 0.07587(10) -0.23858(13) 0.36533(8) 0.0532(4) Uani 1 1 d . . .
C15 C 0.02309(10) -0.13851(15) 0.34492(10) 0.0670(5) Uani 1 1 d . . .
H15 H -0.0336 -0.1526 0.3255 0.080 Uiso 1 1 calc R . .
C16 C 0.05323(10) -0.01703(16) 0.35278(10) 0.0697(5) Uani 1 1 d . . .
H16 H 0.0160 0.0495 0.3393 0.084 Uiso 1 1 calc R . .
C17 C -0.03447(12) -0.38846(17) 0.33199(11) 0.0778(6) Uani 1 1 d . . .
H17A H -0.0435 -0.4777 0.3322 0.093 Uiso 1 1 calc R . .
H17B H -0.0532 -0.3578 0.2841 0.093 Uiso 1 1 calc R . .
H17C H -0.0650 -0.3474 0.3600 0.093 Uiso 1 1 calc R . .

loop_
_atom_site_aniso_label
_atom_site_aniso_U_11
_atom_site_aniso_U_22
_atom_site_aniso_U_33
_atom_site_aniso_U_23
_atom_site_aniso_U_13
_atom_site_aniso_U_12
N1 0.0465(7) 0.0401(7) 0.0678(9) 0.0069(6) -0.0067(7) -0.0030(6)
F1 0.0833(7) 0.0751(7) 0.0718(7) -0.0274(5) 0.0233(5) -0.0140(5)
F2 0.0844(7) 0.0826(7) 0.0578(6) 0.0201(5) 0.0084(5) 0.0125(6)
O3 0.0710(8) 0.0409(7) 0.1014(9) -0.0057(6) 0.0166(7) -0.0089(5)
C1 0.0517(9) 0.0389(8) 0.0490(8) 0.0012(6) 0.0068(7) 0.0014(6)
C2 0.0418(8) 0.0391(8) 0.0503(8) 0.0031(6) 0.0050(6) 0.0010(6)
C3 0.0576(9) 0.0468(9) 0.0562(9) -0.0018(7) 0.0077(7) 0.0009(7)
C4 0.0675(11) 0.0765(13) 0.0819(12) -0.0044(10) 0.0324(10) -0.0047(10)
C5 0.0719(12) 0.0815(14) 0.0857(14) 0.0054(11) 0.0305(11) -0.0197(10)
C6 0.0752(12) 0.0639(12) 0.0907(14) -0.0003(10) 0.0236(11) -0.0250(10)
C7 0.0599(10) 0.0475(9) 0.0666(11) -0.0042(8) 0.0065(8) -0.0105(8)
O1 0.0684(8) 0.0854(9) 0.0550(7) -0.0137(6) 0.0070(6) -0.0030(6)
C8 0.0540(9) 0.0481(9) 0.0573(10) -0.0043(7) 0.0062(8) 0.0003(7)
O2 0.0614(8) 0.1057(10) 0.0581(7) -0.0124(7) 0.0179(6) -0.0146(7)
C9 0.0821(14) 0.153(2) 0.0801(13) -0.0245(14) 0.0421(12) -0.0281(14)
C10 0.092(3) 0.278(7) 0.083(2) -0.035(3) 0.038(2) -0.071(3)
C11 0.0474(8) 0.0387(8) 0.0490(8) 0.0026(6) 0.0059(6) 0.0004(6)
C12 0.0456(8) 0.0466(9) 0.0652(10) 0.0004(7) 0.0114(7) 0.0016(7)
C13 0.0538(9) 0.0418(9) 0.0796(11) 0.0014(8) 0.0159(8) 0.0094(7)
C14 0.0630(10) 0.0373(8) 0.0581(9) -0.0036(7) 0.0156(7) -0.0042(7)
C15 0.0474(9) 0.0530(10) 0.0876(12) 0.0039(9) -0.0009(8) -0.0066(8)
C16 0.0505(10) 0.0424(9) 0.1011(13) 0.0094(9) -0.0017(9) 0.0036(7)
C17 0.0835(14) 0.0579(11) 0.0858(13) -0.0083(10) 0.0148(11) -0.0218(9)

loop_
_atom_type_symbol
_atom_type_description
_atom_type_scat_dispersion_real
_atom_type_scat_dispersion_imag
_atom_type_scat_source
C C 0.0033 0.0016 'International Tables Vol C Tables 4.2.6.8 and 6.1.1.4'
H H 0.0000 0.0000 'International Tables Vol C Tables 4.2.6.8 and 6.1.1.4'
N N 0.0061 0.0033 'International Tables Vol C Tables 4.2.6.8 and 6.1.1.4'
O O 0.0106 0.0060 'International Tables Vol C Tables 4.2.6.8 and 6.1.1.4'
F F 0.0171 0.0103 'International Tables Vol C Tables 4.2.6.8 and 6.1.1.4'

loop_
_geom_angle_atom_site_label_1
_geom_angle_atom_site_label_2
_geom_angle_atom_site_label_3
_geom_angle
C11 N1 C2 122.65(12)
C14 O3 C17 117.55(14)
C8 C1 C7 111.26(12)
C8 C1 C2 108.14(12)
C7 C1 C2 115.50(13)
N1 C2 C3 113.22(12)
N1 C2 C1 110.18(11)
C3 C2 C1 113.32(12)
F2 C3 F1 104.20(11)
F2 C3 C4 109.58(14)
F1 C3 C4 107.98(13)
F2 C3 C2 107.92(12)
F1 C3 C2 106.97(12)
C4 C3 C2 119.16(14)
C5 C4 C3 114.65(15)
C6 C5 C4 125.63(18)
C5 C6 C7 127.55(17)
C6 C7 C1 115.07(14)
O1 C8 O2 122.62(15)
O1 C8 C1 126.18(15)
O2 C8 C1 111.18(13)
C8 O2 C9 117.89(14)
C10 C9 O2 108.75(19)
C10 C9 C10' 52.8(8)
O2 C9 C10' 103.6(6)
C16 C11 C12 116.98(14)
C16 C11 N1 123.07(14)
C12 C11 N1 119.88(13)
C13 C12 C11 121.20(14)
C14 C13 C12 120.92(14)
C15 C14 O3 124.68(15)
C15 C14 C13 118.31(14)
O3 C14 C13 117.00(14)
C14 C15 C16 120.60(15)
C11 C16 C15 121.99(15)

loop_
_geom_bond_atom_site_label_1
_geom_bond_atom_site_label_2
_geom_bond_distance
N1 C11 1.4063(18)
N1 C2 1.4474(17)
F1 C3 1.3764(17)
F2 C3 1.3726(17)
O3 C14 1.3760(18)
O3 C17 1.414(2)
C1 C8 1.507(2)
C1 C7 1.530(2)
C1 C2 1.5411(19)
C2 C3 1.523(2)
C3 C4 1.495(2)
C4 C5 1.488(2)
C5 C6 1.307(3)
C6 C7 1.497(2)
O1 C8 1.2062(18)
C8 O2 1.3281(19)
O2 C9 1.452(2)
C9 C10 1.424(4)
C9 C10' 1.452(12)
C11 C16 1.378(2)
C11 C12 1.382(2)
C12 C13 1.381(2)
C13 C14 1.377(2)
C14 C15 1.367(2)
C15 C16 1.378(2)

loop_
_geom_hbond_atom_site_label_D
_geom_hbond_atom_site_label_H
_geom_hbond_atom_site_label_A
_geom_hbond_distance_DH
_geom_hbond_distance_HA
_geom_hbond_distance_DA
_geom_hbond_angle_DHA
_geom_hbond_site_symmetry_A
N1 H1N O1 0.918(13) 2.250(14) 3.1513(17) 167.0(14) 7_556
C5 H5 F1 0.93 2.57 3.321(2) 138.5 4
C17 H17A F2 0.96 2.47 3.324(2) 147.6 2_545
C16 H16 F1 0.93 2.57 3.3937(18) 148.2 2
C1 H1 O3 0.98 2.52 3.3341(19) 139.9 1_565

loop_
_geom_torsion_atom_site_label_1
_geom_torsion_atom_site_label_2
_geom_torsion_atom_site_label_3
_geom_torsion_atom_site_label_4
_geom_torsion
C11 N1 C2 C3 -79.26(18)
C11 N1 C2 C1 152.67(13)
C8 C1 C2 N1 -61.13(15)
C7 C1 C2 N1 64.25(16)
C8 C1 C2 C3 170.86(12)
C7 C1 C2 C3 -63.77(16)
N1 C2 C3 F2 173.37(11)
C1 C2 C3 F2 -60.21(15)
N1 C2 C3 F1 61.76(15)
C1 C2 C3 F1 -171.82(11)
N1 C2 C3 C4 -60.92(18)
C1 C2 C3 C4 65.51(17)
F2 C3 C4 C5 52.7(2)
F1 C3 C4 C5 165.62(15)
C2 C3 C4 C5 -72.2(2)
C3 C4 C5 C6 53.7(3)
C4 C5 C6 C7 -0.1(3)
C5 C6 C7 C1 -54.9(3)
C8 C1 C7 C6 -164.90(14)
C2 C1 C7 C6 71.35(18)
C7 C1 C8 O1 2.4(2)
C2 C1 C8 O1 130.25(17)
C7 C1 C8 O2 -179.39(13)
C2 C1 C8 O2 -51.55(16)
O1 C8 O2 C9 -6.3(3)
C1 C8 O2 C9 175.47(17)
C8 O2 C9 C10 -166.7(3)
C8 O2 C9 C10' -111.7(9)
C2 N1 C11 C16 -32.9(2)
C2 N1 C11 C12 150.43(14)
C16 C11 C12 C13 0.1(2)
N1 C11 C12 C13 176.94(14)
C11 C12 C13 C14 0.4(2)
C17 O3 C14 C15 1.1(3)
C17 O3 C14 C13 -179.56(16)
C12 C13 C14 C15 0.0(3)
C12 C13 C14 O3 -179.41(14)
O3 C14 C15 C16 178.61(16)
C13 C14 C15 C16 -0.7(3)
C12 C11 C16 C15 -0.8(3)
N1 C11 C16 C15 -177.60(16)
C14 C15 C16 C11 1.2(3)
